data_1010788
loop_
_publ_author_name
'Bruni, G'
'Ferrari, A'

_publ_section_title
;
Sulla struttura cristallina di alcuni cloruri bivalenti
;
_journal_coden_ASTM AANL7U
_journal_name_full
;
Atti della Accademia Nazionale dei Lincei, Classe di Scienze Fisiche,
Matematiche e Naturali, Rendiconti, Serie 7 (1, 1925-1945)
;
_journal_page_first 10
_journal_page_last 13
_journal_volume 4
_journal_year 1926
_chemical_formula_structural 'Mn Cl2'
_chemical_formula_sum 'Cl2 Mn'
_chemical_name_mineral Scacchite
_chemical_name_systematic 'Manganese chloride'
_cell_angle_alpha 91.5
_cell_angle_beta 91.5
_cell_angle_gamma 91.5
_cell_formula_units_Z 1
_cell_length_a 2.34
_cell_length_b 2.34
_cell_length_c 2.34
_cell_volume 12.8
_cod_database_code 1010788

loop_
_atom_site_label
_atom_site_fract_x
_atom_site_fract_y
_atom_site_fract_z
? ? ? ?
